data_7041688
loop_
_publ_author_name
'Shahsavari, Hamid R.'
'Fereidoonnezhad, Masood'
'Niazi, Maryam'
'Mosavi, S. Talaat'
'Habib Kazemi, Sayed'
'Kia, Reza'
'Shirkhan, Shima'
'Abdollahi Aghdam, Siamak'
'Raithby, Paul R.'

_publ_section_title
;
 Cyclometalated platinum(ii) complexes of 2,2'-bipyridine N-oxide
 containing a 1,1'-bis(diphenylphosphino)ferrocene ligand: structural,
 computational and electrochemical studies.
;
_journal_issue 6
_journal_name_full 'Dalton transactions (Cambridge, England : 2003)'
_journal_page_first 2013
_journal_page_last 2022
_journal_paper_doi 10.1039/c6dt04085c
_journal_volume 46
_journal_year 2017
_chemical_formula_sum 'C45 H38 Fe N2 O P2 Pt'
_chemical_formula_weight 935.65
_chemical_name_systematic
;
 ?
;
_space_group_crystal_system orthorhombic
_space_group_IT_number 19
_space_group_name_Hall 'P 2ac 2ab'
_space_group_name_H-M_alt 'P 21 21 21'
_symmetry_space_group_name_Hall 'P 2ac 2ab'
_symmetry_space_group_name_H-M 'P 21 21 21'
_atom_sites_solution_hydrogens geom
_audit_creation_method SHELXL
_audit_update_record
;
2016-10-24 deposited with the CCDC.
2017-01-13 downloaded from the CCDC.
;
_cell_angle_alpha 90
_cell_angle_beta 90
_cell_angle_gamma 90
_cell_formula_units_Z 4
_cell_length_a 10.4970(1)
_cell_length_b 11.7480(1)
_cell_length_c 30.0430(4)
_cell_measurement_reflns_used 2549
_cell_measurement_temperature 150(2)
_cell_measurement_theta_max 72.50
_cell_measurement_theta_min 7.45
_cell_volume 3704.87(7)
_computing_structure_refinement 'SHELXL-2013 (Sheldrick, 2013)'
_diffrn_ambient_temperature 150(2)
_diffrn_measured_fraction_theta_full 0.996
_diffrn_measured_fraction_theta_max 0.996
_diffrn_measurement_device_type KappaCCD
_diffrn_measurement_method '/f and /w'
_diffrn_radiation_type MoK\a
_diffrn_radiation_wavelength 0.71073
_diffrn_reflns_av_R_equivalents 0.1012
_diffrn_reflns_av_unetI/netI 0.0790
_diffrn_reflns_Laue_measured_fraction_full 0.996
_diffrn_reflns_Laue_measured_fraction_max 0.996
_diffrn_reflns_limit_h_max 13
_diffrn_reflns_limit_h_min -13
_diffrn_reflns_limit_k_max 15
_diffrn_reflns_limit_k_min -15
_diffrn_reflns_limit_l_max 38
_diffrn_reflns_limit_l_min -38
_diffrn_reflns_number 51400
_diffrn_reflns_point_group_measured_fraction_full 0.997
_diffrn_reflns_point_group_measured_fraction_max 0.996
_diffrn_reflns_theta_full 25.242
_diffrn_reflns_theta_max 27.450
_diffrn_reflns_theta_min 2.934
_diffrn_source 'fine-focus sealed tube'
_exptl_absorpt_coefficient_mu 4.289
_exptl_absorpt_correction_T_max 1.0000
_exptl_absorpt_correction_T_min 0.9980
_exptl_absorpt_correction_type multi-scan
_exptl_absorpt_process_details SORTAV
_exptl_crystal_colour yellow
_exptl_crystal_density_diffrn 1.677
_exptl_crystal_description block
_exptl_crystal_F_000 1856
_exptl_crystal_size_max 0.160
_exptl_crystal_size_mid 0.150
_exptl_crystal_size_min 0.100
_refine_diff_density_max 3.690
_refine_diff_density_min -1.719
_refine_diff_density_rms 0.201
_refine_ls_abs_structure_details
;
 Flack x determined using 2518 quotients [(I+)-(I-)]/[(I+)+(I-)]
 (Parsons and Flack (2004), Acta Cryst. A60, s61).
;
_refine_ls_abs_structure_Flack -0.045(5)
_refine_ls_extinction_method none
_refine_ls_goodness_of_fit_ref 1.040
_refine_ls_hydrogen_treatment constr
_refine_ls_matrix_type full
_refine_ls_number_parameters 470
_refine_ls_number_reflns 8452
_refine_ls_number_restraints 0
_refine_ls_restrained_S_all 1.040
_refine_ls_R_factor_all 0.0727
_refine_ls_R_factor_gt 0.0466
_refine_ls_shift/su_max 0.002
_refine_ls_shift/su_mean 0.000
_refine_ls_structure_factor_coef Fsqd
_refine_ls_weighting_details 'w=1/[\s^2^(Fo^2^)+(0.0542P)^2^] where P=(Fo^2^+2Fc^2^)/3'
_refine_ls_weighting_scheme calc
_refine_ls_wR_factor_gt 0.0927
_refine_ls_wR_factor_ref 0.1033
_reflns_Friedel_coverage 0.786
_reflns_Friedel_fraction_full 0.999
_reflns_Friedel_fraction_max 0.996
_reflns_number_gt 6706
_reflns_number_total 8452
_reflns_threshold_expression 'I > 2\s(I)'
_cod_data_source_file c6dt04085c2.cif
_cod_data_source_block a
_cod_depositor_comments 'Adding full bibliography for 7041688.cif.'
_cod_database_code 7041688
_shelx_space_group_comment
;
The symmetry employed for this shelxl refinement is uniquely defined
by the following loop, which should always be used as a source of
symmetry information in preference to the above space-group names.
They are only intended as comments.
;
_shelx_estimated_absorpt_t_min 0.183
_shelx_estimated_absorpt_t_max 0.725

loop_
_space_group_symop_operation_xyz
'x, y, z'
'-x+1/2, -y, z+1/2'
'x+1/2, -y+1/2, -z'
'-x, y+1/2, -z+1/2'

loop_
_atom_site_label
_atom_site_type_symbol
_atom_site_fract_x
_atom_site_fract_y
_atom_site_fract_z
_atom_site_U_iso_or_equiv
_atom_site_adp_type
_atom_site_occupancy
_atom_site_site_symmetry_order
_atom_site_calc_flag
_atom_site_refinement_flags_posn
_atom_site_refinement_flags_adp
Pt1 Pt 0.39933(3) 0.87359(3) 2.14503(2) 0.01924(11) Uani 1 1 d . .
Fe2 Fe -0.00093(13) 0.79463(11) 2.13967(5) 0.0221(3) Uani 1 1 d . .
P3 P 0.2348(2) 0.9436(2) 2.18760(9) 0.0195(6) Uani 1 1 d . .
P4 P 0.2817(3) 0.8185(2) 2.08435(9) 0.0202(6) Uani 1 1 d . .
C7 C 0.1619(10) 1.2257(9) 2.1114(4) 0.033(3) Uani 1 1 d . .
H7A H 0.1847 1.2516 2.0832 0.040 Uiso 1 1 calc R U
C21 C 0.0983(9) 0.8512(7) 2.1925(3) 0.018(2) Uani 1 1 d . .
C100 C 0.5259(9) 0.9098(9) 2.1962(4) 0.024(2) Uani 1 1 d . .
C11 C 0.6127(10) 0.9979(8) 2.1952(3) 0.021(2) Uani 1 1 d . .
C14 C 0.2431(9) 0.8880(10) 2.2780(4) 0.029(3) Uani 1 1 d . .
H14A H 0.1996 0.8223 2.2698 0.035 Uiso 1 1 calc R U
C15 C -0.1043(11) 0.8560(9) 2.0866(3) 0.028(2) Uani 1 1 d . .
H15A H -0.1831 0.9006 2.0886 0.033 Uiso 1 1 calc R U
C17 C 0.1734(9) 1.0813(9) 2.1682(4) 0.022(2) Uani 1 1 d . .
C18 C 0.3050(10) 0.9073(8) 2.0341(3) 0.021(2) Uani 1 1 d . .
C19 C 0.3109(10) 0.6351(10) 2.0239(3) 0.031(2) Uani 1 1 d . .
H19A H 0.2917 0.6865 2.0013 0.037 Uiso 1 1 calc R U
C20 C 0.3197(9) 0.6710(8) 2.0676(4) 0.025(2) Uani 1 1 d . .
N1 N 0.6968(8) 1.0171(8) 2.2297(3) 0.029(2) Uani 1 1 d . .
C22 C -0.0333(9) 0.8827(10) 2.1978(3) 0.023(2) Uani 1 1 d . .
H22A H -0.0669 0.9602 2.2003 0.028 Uiso 1 1 calc R U
C23 C 0.2720(9) 0.9702(9) 2.2461(4) 0.021(2) Uani 1 1 d . .
O1 O 0.7775(7) 1.1022(6) 2.2283(3) 0.039(2) Uani 1 1 d . .
C30 C 0.6086(11) 0.8614(8) 2.2694(3) 0.029(2) Uani 1 1 d . .
H30A H 0.6079 0.8145 2.2944 0.034 Uiso 1 1 calc R U
C33 C 0.6252(10) 1.0762(8) 2.1567(4) 0.028(3) Uani 1 1 d . .
C34 C 0.3448(11) 0.9993(10) 2.3344(4) 0.033(3) Uani 1 1 d . .
H34A H 0.3686 1.0098 2.3639 0.039 Uiso 1 1 calc R U
N2 N 0.5171(7) 1.1249(7) 2.1429(3) 0.032(2) Uani 1 1 d . .
C36 C 0.0210(10) 0.9004(9) 2.0872(3) 0.025(2) Uani 1 1 d . .
H36A H 0.0437 0.9812 2.0889 0.030 Uiso 1 1 calc R U
C37 C 0.1086(10) 0.8082(8) 2.0845(3) 0.021(2) Uani 1 1 d . .
C38 C 0.5619(9) 0.8131(9) 2.1100(4) 0.026(2) Uani 1 1 d . .
H38A H 0.5352 0.7772 2.0828 0.040 Uiso 1 1 calc R U
H38B H 0.6066 0.7590 2.1281 0.040 Uiso 1 1 calc R U
H38C H 0.6172 0.8759 2.1032 0.040 Uiso 1 1 calc R U
C39 C -0.0215(11) 0.6859(9) 2.1929(4) 0.032(3) Uani 1 1 d . .
H39A H -0.0457 0.6054 2.1913 0.038 Uiso 1 1 calc R U
C40 C 0.4145(11) 0.9721(8) 2.0299(4) 0.033(3) Uani 1 1 d . .
H40A H 0.4771 0.9679 2.0518 0.040 Uiso 1 1 calc R U
C41 C 0.0357(10) 0.7065(9) 2.0820(4) 0.027(2) Uani 1 1 d . .
H41A H 0.0703 0.6291 2.0802 0.032 Uiso 1 1 calc R U
C42 C 0.6921(12) 0.9506(9) 2.2669(4) 0.035(3) Uani 1 1 d . .
H42A H 0.7460 0.9660 2.2907 0.042 Uiso 1 1 calc R U
C43 C -0.1065(12) 0.7797(9) 2.1971(4) 0.031(2) Uani 1 1 d . .
H43A H -0.1996 0.7747 2.1987 0.037 Uiso 1 1 calc R U
C44 C 0.2075(9) 1.1218(11) 2.1267(3) 0.025(2) Uani 1 1 d . .
H44A H 0.2615 1.0790 2.1087 0.030 Uiso 1 1 calc R U
C45 C 0.3758(10) 1.0807(9) 2.3022(4) 0.031(3) Uani 1 1 d . .
H45A H 0.4219 1.1451 2.3104 0.037 Uiso 1 1 calc R U
C46 C -0.0962(11) 0.7355(9) 2.0842(3) 0.029(2) Uani 1 1 d . .
H46A H -0.1679 0.6821 2.0840 0.034 Uiso 1 1 calc R U
C47 C 0.0837(10) 1.2900(10) 2.1377(4) 0.037(3) Uani 1 1 d . .
H47A H 0.0527 1.3593 2.1273 0.044 Uiso 1 1 calc R U
C48 C 0.3686(10) 0.4807(9) 2.0912(4) 0.035(3) Uani 1 1 d . .
H48A H 0.3885 0.4297 2.1138 0.042 Uiso 1 1 calc R U
C49 C 0.5246(9) 0.8414(8) 2.2344(4) 0.025(2) Uani 1 1 d . .
H49A H 0.4667 0.7817 2.2364 0.030 Uiso 1 1 calc R U
C50 C 0.3576(11) 0.4436(10) 2.0475(4) 0.038(3) Uani 1 1 d . .
H50A H 0.3679 0.3668 2.0409 0.045 Uiso 1 1 calc R U
C51 C 0.7408(10) 1.0944(8) 2.1347(4) 0.030(3) Uani 1 1 d . .
H51A H 0.8153 1.0624 2.1458 0.036 Uiso 1 1 calc R U
C52 C 0.3314(12) 0.5196(9) 2.0142(5) 0.038(3) Uani 1 1 d . .
H52A H 0.3273 0.4945 1.9848 0.046 Uiso 1 1 calc R U
C53 C 0.3495(10) 0.5955(9) 2.1006(4) 0.031(3) Uani 1 1 d . .
H53A H 0.3571 0.6212 2.1297 0.037 Uiso 1 1 calc R U
C54 C 0.0936(10) 1.1478(8) 2.1945(3) 0.026(2) Uani 1 1 d . .
H54A H 0.0691 1.1218 2.2225 0.031 Uiso 1 1 calc R U
C55 C 0.1049(12) 0.7299(8) 2.1905(3) 0.024(2) Uani 1 1 d . .
H55A H 0.1829 0.6847 2.1874 0.029 Uiso 1 1 calc R U
C56 C 0.2793(11) 0.9042(9) 2.3220(4) 0.033(3) Uani 1 1 d . .
H56A H 0.2587 0.8496 2.3433 0.039 Uiso 1 1 calc R U
C57 C 0.2110(11) 0.9171(9) 2.0020(4) 0.030(3) Uani 1 1 d . .
H57A H 0.1366 0.8745 2.0044 0.036 Uiso 1 1 calc R U
C58 C 0.2278(12) 0.9904(11) 1.9665(4) 0.037(3) Uani 1 1 d . .
H58A H 0.1627 0.9985 1.9457 0.045 Uiso 1 1 calc R U
C59 C 0.3388(9) 1.0665(8) 2.2587(4) 0.024(2) Uani 1 1 d . .
H59A H 0.3587 1.1218 2.2376 0.029 Uiso 1 1 calc R U
C61 C 0.4323(12) 1.0435(11) 1.9934(4) 0.044(3) Uani 1 1 d . .
H61A H 0.5067 1.0858 1.9907 0.052 Uiso 1 1 calc R U
C62 C 0.5242(12) 1.1899(10) 2.1056(5) 0.042(3) Uani 1 1 d . .
H62A H 0.4493 1.2234 2.0955 0.050 Uiso 1 1 calc R U
C63 C 0.3378(12) 1.0510(10) 1.9611(4) 0.039(3) Uani 1 1 d . .
H63A H 0.3493 1.0967 1.9361 0.047 Uiso 1 1 calc R U
C64 C 0.6324(11) 1.2099(9) 2.0818(4) 0.038(3) Uani 1 1 d . .
H64A H 0.6315 1.2555 2.0565 0.045 Uiso 1 1 calc R U
C66 C 0.7443(12) 1.1594(9) 2.0969(4) 0.036(3) Uani 1 1 d . .
H66A H 0.8202 1.1696 2.0815 0.043 Uiso 1 1 calc R U
C3 C 0.0507(11) 1.2520(10) 2.1795(5) 0.042(4) Uani 1 1 d . .
H3A H -0.0007 1.2967 2.1977 0.050 Uiso 1 1 calc R U

loop_
_atom_site_aniso_label
_atom_site_aniso_U_11
_atom_site_aniso_U_22
_atom_site_aniso_U_33
_atom_site_aniso_U_23
_atom_site_aniso_U_13
_atom_site_aniso_U_12
Pt1 0.01603(17) 0.01852(17) 0.02317(19) -0.00063(18) 0.00021(17) 0.00005(17)
Fe2 0.0177(7) 0.0220(7) 0.0265(9) 0.0007(7) -0.0003(7) -0.0047(6)
P3 0.0187(14) 0.0180(13) 0.0219(15) -0.0017(11) 0.0020(11) -0.0010(11)
P4 0.0201(14) 0.0192(13) 0.0215(15) -0.0004(11) -0.0002(11) -0.0004(11)
C7 0.033(7) 0.029(6) 0.038(8) 0.015(6) 0.006(6) 0.004(5)
C21 0.015(4) 0.024(5) 0.017(5) 0.000(4) -0.004(4) -0.008(5)
C100 0.019(5) 0.030(6) 0.023(6) -0.003(5) -0.004(4) 0.006(4)
C11 0.020(5) 0.018(5) 0.025(6) -0.002(4) 0.006(5) 0.008(4)
C14 0.027(6) 0.027(6) 0.033(6) 0.001(5) -0.005(5) -0.003(5)
C15 0.021(5) 0.043(7) 0.020(5) 0.002(5) -0.005(5) -0.001(6)
C17 0.015(5) 0.023(5) 0.026(6) -0.001(5) 0.000(4) 0.003(4)
C18 0.019(5) 0.021(5) 0.023(6) 0.003(4) 0.005(5) 0.004(4)
C19 0.047(7) 0.025(5) 0.021(6) -0.002(5) 0.008(5) -0.004(6)
C20 0.021(5) 0.023(5) 0.032(6) 0.000(5) 0.006(5) 0.002(4)
N1 0.020(5) 0.035(5) 0.031(6) -0.003(4) -0.006(4) 0.003(4)
C22 0.021(5) 0.031(6) 0.018(5) -0.003(5) -0.003(4) 0.006(5)
C23 0.011(5) 0.030(6) 0.022(6) -0.004(5) 0.002(4) 0.001(4)
O1 0.034(4) 0.033(5) 0.050(5) -0.003(4) -0.014(4) -0.012(4)
C30 0.044(6) 0.024(5) 0.018(5) -0.002(4) -0.007(5) 0.009(6)
C33 0.028(6) 0.015(5) 0.041(8) -0.009(5) -0.006(5) 0.002(4)
C34 0.039(7) 0.041(7) 0.017(6) -0.004(5) -0.005(5) -0.001(5)
N2 0.023(4) 0.025(4) 0.047(6) 0.016(6) -0.007(5) -0.003(4)
C36 0.024(6) 0.027(6) 0.024(6) -0.002(5) -0.006(5) 0.004(4)
C37 0.024(5) 0.027(5) 0.012(5) -0.001(4) -0.002(5) 0.006(5)
C38 0.013(5) 0.034(6) 0.032(7) 0.002(5) -0.001(4) 0.002(4)
C39 0.041(7) 0.027(6) 0.027(7) 0.007(5) -0.001(5) -0.013(5)
C40 0.027(6) 0.027(6) 0.045(7) 0.009(5) 0.002(6) -0.001(5)
C41 0.029(6) 0.028(6) 0.024(6) -0.001(5) -0.006(5) -0.003(5)
C42 0.039(7) 0.032(6) 0.034(7) -0.002(6) -0.009(6) 0.003(6)
C43 0.021(5) 0.045(6) 0.026(6) 0.004(5) 0.005(5) 0.002(6)
C44 0.017(5) 0.036(6) 0.023(5) -0.002(6) 0.003(4) -0.001(6)
C45 0.028(6) 0.028(5) 0.036(7) -0.007(5) -0.005(5) -0.006(5)
C46 0.025(6) 0.038(6) 0.023(6) 0.001(5) -0.007(5) -0.013(6)
C47 0.027(6) 0.035(6) 0.048(8) 0.010(6) 0.002(6) 0.008(5)
C48 0.040(7) 0.024(6) 0.040(8) 0.008(5) 0.002(6) 0.005(5)
C49 0.016(5) 0.025(6) 0.034(7) 0.002(5) 0.001(5) 0.002(4)
C50 0.051(8) 0.020(6) 0.042(8) 0.000(6) 0.012(6) 0.001(5)
C51 0.019(5) 0.023(5) 0.048(8) -0.004(5) -0.001(5) -0.003(4)
C52 0.059(8) 0.024(6) 0.032(7) -0.003(5) 0.004(6) 0.001(6)
C53 0.032(6) 0.033(7) 0.027(6) 0.006(5) -0.005(5) -0.002(5)
C54 0.031(6) 0.029(6) 0.017(5) 0.003(4) 0.001(5) 0.000(5)
C55 0.029(6) 0.022(5) 0.021(5) 0.006(4) -0.006(5) -0.006(5)
C56 0.036(6) 0.033(7) 0.029(6) 0.006(5) 0.003(5) -0.006(5)
C57 0.028(6) 0.028(6) 0.035(7) -0.001(5) 0.000(5) 0.000(5)
C58 0.041(7) 0.052(8) 0.019(6) 0.003(6) -0.005(5) 0.006(6)
C59 0.026(6) 0.017(5) 0.030(7) 0.001(5) -0.001(5) 0.002(4)
C61 0.049(8) 0.044(7) 0.039(8) 0.010(6) 0.015(6) -0.008(6)
C62 0.034(7) 0.034(7) 0.058(9) 0.013(7) -0.013(7) -0.001(6)
C63 0.055(8) 0.030(6) 0.033(8) 0.012(6) 0.010(6) 0.006(6)
C64 0.048(8) 0.023(6) 0.042(8) 0.000(5) -0.008(6) -0.010(5)
C66 0.045(7) 0.025(6) 0.036(7) -0.002(5) -0.003(6) -0.009(5)
C3 0.025(6) 0.028(6) 0.073(11) -0.011(7) 0.003(6) 0.013(5)

loop_
_atom_type_symbol
_atom_type_description
_atom_type_scat_dispersion_real
_atom_type_scat_dispersion_imag
_atom_type_scat_source
C C 0.0033 0.0016 'International Tables Vol C Tables 4.2.6.8 and 6.1.1.4'
H H 0.0000 0.0000 'International Tables Vol C Tables 4.2.6.8 and 6.1.1.4'
N N 0.0061 0.0033 'International Tables Vol C Tables 4.2.6.8 and 6.1.1.4'
O O 0.0106 0.0060 'International Tables Vol C Tables 4.2.6.8 and 6.1.1.4'
P P 0.1023 0.0942 'International Tables Vol C Tables 4.2.6.8 and 6.1.1.4'
Fe Fe 0.3463 0.8444 'International Tables Vol C Tables 4.2.6.8 and 6.1.1.4'
Pt Pt -1.7033 8.3905 'International Tables Vol C Tables 4.2.6.8 and 6.1.1.4'

loop_
_geom_angle_atom_site_label_1
_geom_angle_atom_site_label_2
_geom_angle_atom_site_label_3
_geom_angle
C100 Pt1 C38 85.5(4)
C100 Pt1 P4 172.0(3)
C38 Pt1 P4 86.8(3)
C100 Pt1 P3 89.7(3)
C38 Pt1 P3 175.2(3)
P4 Pt1 P3 97.96(10)
C21 Fe2 C36 110.7(4)
C21 Fe2 C37 109.0(4)
C36 Fe2 C37 41.2(4)
C21 Fe2 C55 41.3(4)
C36 Fe2 C55 138.8(4)
C37 Fe2 C55 109.5(5)
C21 Fe2 C41 137.3(4)
C36 Fe2 C41 68.3(4)
C37 Fe2 C41 40.8(4)
C55 Fe2 C41 110.0(4)
C21 Fe2 C22 41.4(4)
C36 Fe2 C22 111.8(4)
C37 Fe2 C22 138.5(4)
C55 Fe2 C22 69.0(4)
C41 Fe2 C22 178.7(4)
C21 Fe2 C39 69.3(4)
C36 Fe2 C39 179.3(5)
C37 Fe2 C39 138.2(4)
C55 Fe2 C39 40.8(4)
C41 Fe2 C39 111.2(5)
C22 Fe2 C39 68.6(5)
C21 Fe2 C43 69.2(4)
C36 Fe2 C43 140.2(4)
C37 Fe2 C43 178.0(5)
C55 Fe2 C43 68.5(5)
C41 Fe2 C43 139.9(5)
C22 Fe2 C43 40.8(4)
C39 Fe2 C43 40.5(4)
C21 Fe2 C15 140.2(4)
C36 Fe2 C15 40.6(4)
C37 Fe2 C15 68.8(4)
C55 Fe2 C15 177.8(4)
C41 Fe2 C15 67.8(4)
C22 Fe2 C15 113.2(4)
C39 Fe2 C15 139.8(5)
C43 Fe2 C15 113.3(5)
C21 Fe2 C46 177.8(5)
C36 Fe2 C46 68.4(4)
C37 Fe2 C46 68.9(4)
C55 Fe2 C46 138.1(4)
C41 Fe2 C46 40.5(4)
C22 Fe2 C46 140.7(4)
C39 Fe2 C46 111.5(4)
C43 Fe2 C46 112.8(5)
C15 Fe2 C46 40.3(4)
C21 P3 C23 101.2(4)
C21 P3 C17 106.1(5)
C23 P3 C17 103.3(5)
C21 P3 Pt1 115.2(3)
C23 P3 Pt1 115.8(3)
C17 P3 Pt1 113.7(4)
C37 P4 C20 98.8(5)
C37 P4 C18 99.8(5)
C20 P4 C18 106.2(5)
C37 P4 Pt1 123.7(3)
C20 P4 Pt1 111.4(4)
C18 P4 Pt1 114.7(4)
C47 C7 C44 120.1(11)
C47 C7 H7A 120.0
C44 C7 H7A 120.0
C55 C21 C22 107.9(9)
C55 C21 P3 124.0(8)
C22 C21 P3 128.1(8)
C55 C21 Fe2 70.3(5)
C22 C21 Fe2 71.0(5)
P3 C21 Fe2 123.1(5)
C11 C100 C49 117.0(9)
C11 C100 Pt1 124.1(8)
C49 C100 Pt1 118.9(8)
C100 C11 N1 122.0(9)
C100 C11 C33 122.8(10)
N1 C11 C33 115.2(9)
C23 C14 C56 119.9(10)
C23 C14 H14A 120.0
C56 C14 H14A 120.0
C36 C15 C46 108.2(10)
C36 C15 Fe2 68.3(6)
C46 C15 Fe2 70.1(6)
C36 C15 H15A 125.9
C46 C15 H15A 125.9
Fe2 C15 H15A 125.9
C44 C17 C54 118.4(10)
C44 C17 P3 120.0(9)
C54 C17 P3 121.6(8)
C57 C18 C40 118.8(10)
C57 C18 P4 121.4(8)
C40 C18 P4 119.6(8)
C20 C19 C52 118.8(11)
C20 C19 H19A 120.6
C52 C19 H19A 120.6
C53 C20 C19 120.4(10)
C53 C20 P4 117.5(9)
C19 C20 P4 122.0(8)
O1 N1 C42 119.1(9)
O1 N1 C11 121.0(9)
C42 N1 C11 119.9(10)
C43 C22 C21 107.2(9)
C43 C22 Fe2 69.7(6)
C21 C22 Fe2 67.6(5)
C43 C22 H22A 126.4
C21 C22 H22A 126.4
Fe2 C22 H22A 126.4
C14 C23 C59 119.3(10)
C14 C23 P3 119.7(8)
C59 C23 P3 120.7(8)
C42 C30 C49 119.5(10)
C42 C30 H30A 120.3
C49 C30 H30A 120.3
N2 C33 C51 121.6(10)
N2 C33 C11 115.6(9)
C51 C33 C11 122.7(10)
C56 C34 C45 119.3(11)
C56 C34 H34A 120.4
C45 C34 H34A 120.4
C33 N2 C62 116.8(10)
C15 C36 C37 108.7(9)
C15 C36 Fe2 71.1(6)
C37 C36 Fe2 69.6(6)
C15 C36 H36A 125.7
C37 C36 H36A 125.7
Fe2 C36 H36A 125.7
C41 C37 C36 107.2(9)
C41 C37 P4 126.4(8)
C36 C37 P4 126.4(8)
C41 C37 Fe2 70.8(6)
C36 C37 Fe2 69.3(6)
P4 C37 Fe2 125.0(5)
Pt1 C38 H38A 109.5
Pt1 C38 H38B 109.5
H38A C38 H38B 109.5
Pt1 C38 H38C 109.5
H38A C38 H38C 109.5
H38B C38 H38C 109.5
C43 C39 C55 107.9(10)
C43 C39 Fe2 69.8(6)
C55 C39 Fe2 68.8(6)
C43 C39 H39A 126.0
C55 C39 H39A 126.0
Fe2 C39 H39A 126.0
C18 C40 C61 120.9(11)
C18 C40 H40A 119.5
C61 C40 H40A 119.5
C37 C41 C46 108.6(9)
C37 C41 Fe2 68.5(6)
C46 C41 Fe2 70.1(6)
C37 C41 H41A 125.7
C46 C41 H41A 125.7
Fe2 C41 H41A 125.7
N1 C42 C30 120.5(11)
N1 C42 H42A 119.7
C30 C42 H42A 119.7
C39 C43 C22 108.6(10)
C39 C43 Fe2 69.7(6)
C22 C43 Fe2 69.6(6)
C39 C43 H43A 125.7
C22 C43 H43A 125.7
Fe2 C43 H43A 125.7
C17 C44 C7 120.8(11)
C17 C44 H44A 119.6
C7 C44 H44A 119.6
C59 C45 C34 120.6(10)
C59 C45 H45A 119.7
C34 C45 H45A 119.7
C15 C46 C41 107.4(10)
C15 C46 Fe2 69.6(6)
C41 C46 Fe2 69.4(6)
C15 C46 H46A 126.3
C41 C46 H46A 126.3
Fe2 C46 H46A 126.3
C7 C47 C3 119.9(11)
C7 C47 H47A 120.0
C3 C47 H47A 120.0
C50 C48 C53 118.9(11)
C50 C48 H48A 120.5
C53 C48 H48A 120.5
C30 C49 C100 121.1(9)
C30 C49 H49A 119.5
C100 C49 H49A 119.5
C52 C50 C48 120.3(11)
C52 C50 H50A 119.9
C48 C50 H50A 119.9
C66 C51 C33 120.0(11)
C66 C51 H51A 120.0
C33 C51 H51A 120.0
C50 C52 C19 120.5(12)
C50 C52 H52A 119.7
C19 C52 H52A 119.7
C20 C53 C48 121.1(11)
C20 C53 H53A 119.5
C48 C53 H53A 119.5
C3 C54 C17 120.5(10)
C3 C54 H54A 119.7
C17 C54 H54A 119.7
C21 C55 C39 108.3(10)
C21 C55 Fe2 68.4(5)
C39 C55 Fe2 70.4(6)
C21 C55 H55A 125.8
C39 C55 H55A 125.8
Fe2 C55 H55A 125.8
C34 C56 C14 120.7(11)
C34 C56 H56A 119.6
C14 C56 H56A 119.6
C58 C57 C18 119.9(11)
C58 C57 H57A 120.0
C18 C57 H57A 120.0
C63 C58 C57 121.6(12)
C63 C58 H58A 119.2
C57 C58 H58A 119.2
C45 C59 C23 120.1(10)
C45 C59 H59A 119.9
C23 C59 H59A 119.9
C63 C61 C40 119.5(12)
C63 C61 H61A 120.3
C40 C61 H61A 120.3
N2 C62 C64 125.1(11)
N2 C62 H62A 117.5
C64 C62 H62A 117.5
C58 C63 C61 119.1(11)
C58 C63 H63A 120.5
C61 C63 H63A 120.5
C62 C64 C66 117.5(12)
C62 C64 H64A 121.3
C66 C64 H64A 121.3
C51 C66 C64 119.0(12)
C51 C66 H66A 120.5
C64 C66 H66A 120.5
C47 C3 C54 120.3(11)
C47 C3 H3A 119.9
C54 C3 H3A 119.9

loop_
_geom_bond_atom_site_label_1
_geom_bond_atom_site_label_2
_geom_bond_distance
Pt1 C100 2.075(10)
Pt1 C38 2.127(10)
Pt1 P4 2.295(3)
Pt1 P3 2.301(3)
Fe2 C21 2.012(9)
Fe2 C36 2.020(11)
Fe2 C37 2.024(10)
Fe2 C55 2.036(10)
Fe2 C41 2.054(11)
Fe2 C22 2.057(10)
Fe2 C39 2.057(11)
Fe2 C43 2.058(11)
Fe2 C15 2.058(10)
Fe2 C46 2.064(10)
P3 C21 1.803(10)
P3 C23 1.828(11)
P3 C17 1.836(11)
P4 C37 1.821(11)
P4 C20 1.848(10)
P4 C18 1.850(10)
C7 C47 1.367(16)
C7 C44 1.389(16)
C7 H7A 0.9300
C21 C55 1.429(12)
C21 C22 1.439(14)
C100 C11 1.379(14)
C100 C49 1.403(14)
C11 N1 1.381(13)
C11 C33 1.483(15)
C14 C23 1.393(15)
C14 C56 1.390(15)
C14 H14A 0.9300
C15 C36 1.415(15)
C15 C46 1.421(14)
C15 H15A 0.9800
C17 C44 1.382(14)
C17 C54 1.393(14)
C18 C57 1.385(15)
C18 C40 1.384(14)
C19 C20 1.383(14)
C19 C52 1.405(15)
C19 H19A 0.9300
C20 C53 1.365(15)
N1 O1 1.310(11)
N1 C42 1.364(14)
C22 C43 1.433(16)
C22 H22A 0.9800
C23 C59 1.384(14)
C30 C42 1.368(15)
C30 C49 1.393(14)
C30 H30A 0.9300
C33 N2 1.337(13)
C33 C51 1.397(15)
C34 C56 1.363(15)
C34 C45 1.398(16)
C34 H34A 0.9300
N2 C62 1.359(14)
C36 C37 1.422(14)
C36 H36A 0.9800
C37 C41 1.421(15)
C38 H38A 0.9600
C38 H38B 0.9600
C38 H38C 0.9600
C39 C43 1.423(15)
C39 C55 1.426(16)
C39 H39A 0.9800
C40 C61 1.394(16)
C40 H40A 0.9300
C41 C46 1.427(16)
C41 H41A 0.9800
C42 H42A 0.9300
C43 H43A 0.9800
C44 H44A 0.9300
C45 C59 1.375(14)
C45 H45A 0.9300
C46 H46A 0.9800
C47 C3 1.378(18)
C47 H47A 0.9300
C48 C50 1.387(17)
C48 C53 1.393(15)
C48 H48A 0.9300
C49 H49A 0.9300
C50 C52 1.370(17)
C50 H50A 0.9300
C51 C66 1.371(15)
C51 H51A 0.9300
C52 H52A 0.9300
C53 H53A 0.9300
C54 C3 1.380(15)
C54 H54A 0.9300
C55 H55A 0.9800
C56 H56A 0.9300
C57 C58 1.383(16)
C57 H57A 0.9300
C58 C63 1.366(17)
C58 H58A 0.9300
C59 H59A 0.9300
C61 C63 1.391(18)
C61 H61A 0.9300
C62 C64 1.361(17)
C62 H62A 0.9300
C63 H63A 0.9300
C64 C66 1.391(16)
C64 H64A 0.9300
C66 H66A 0.9300
C3 H3A 0.9300
